data_7000628
loop_
_publ_author_name
'Das, Madhab C.'
'Ghosh, Sujit K.'
'Sa\~nudo, E. Carolina'
'Bharadwaj, Parimal K.'

_publ_section_title
;
 Coordination polymers with pyridine-2,4,6-tricarboxylic acid and
 alkaline-earth/lanthanide/transition metals: synthesis and X-ray
 structures
;
_journal_issue 9
_journal_name_full 'Dalton Transactions'
_journal_page_first 1644
_journal_page_last 1658
_journal_paper_doi 10.1039/b814066a
_journal_year 2009
_chemical_formula_sum 'C16 H12 Mn3 N2 O16'
_chemical_formula_weight 653.10
_chemical_name_systematic
;
?
;
_space_group_IT_number 2
_symmetry_cell_setting triclinic
_symmetry_space_group_name_Hall '-P 1'
_symmetry_space_group_name_H-M 'P -1'
_atom_sites_solution_hydrogens geom
_atom_sites_solution_primary direct
_atom_sites_solution_secondary difmap
_audit_creation_method SHELXL-97
_cell_angle_alpha 110.107(5)
_cell_angle_beta 95.052(4)
_cell_angle_gamma 102.072(5)
_cell_formula_units_Z 1
_cell_length_a 6.434(3)
_cell_length_b 8.585(4)
_cell_length_c 9.880(3)
_cell_measurement_temperature 100(1)
_cell_measurement_theta_max 28.3
_cell_measurement_theta_min 2.2
_cell_volume 493.5(4)
_computing_cell_refinement 'SAINT 6.45 ( Bruker, 2003)'
_computing_data_collection 'SMART 5.628 (Bruker, 2003)'
_computing_data_reduction 'SAINT 6.45 (Bruker, 2003)'
_computing_molecular_graphics 'Diamond 2.1e'
_computing_structure_refinement 'SHELXL-97 (Sheldrick, 1997)'
_computing_structure_solution SIR-97
_diffrn_ambient_temperature 100(1)
_diffrn_measured_fraction_theta_full 0.984
_diffrn_measured_fraction_theta_max 0.984
_diffrn_measurement_device_type 'Bruker SMART APEX'
_diffrn_measurement_method /w-scans
_diffrn_radiation_monochromator graphite
_diffrn_radiation_source 'fine-focus sealed tube'
_diffrn_radiation_type MoK\a
_diffrn_radiation_wavelength 0.71069
_diffrn_reflns_av_R_equivalents 0.0132
_diffrn_reflns_av_sigmaI/netI 0.0269
_diffrn_reflns_limit_h_max 4
_diffrn_reflns_limit_h_min -8
_diffrn_reflns_limit_k_max 11
_diffrn_reflns_limit_k_min -11
_diffrn_reflns_limit_l_max 13
_diffrn_reflns_limit_l_min -10
_diffrn_reflns_number 3245
_diffrn_reflns_theta_full 28.30
_diffrn_reflns_theta_max 28.30
_diffrn_reflns_theta_min 2.23
_exptl_absorpt_coefficient_mu 1.988
_exptl_absorpt_correction_T_max 0.8260
_exptl_absorpt_correction_T_min 0.7682
_exptl_absorpt_correction_type empirical
_exptl_absorpt_process_details 'SADABS 2.10 (Bruker 2003)'
_exptl_crystal_colour 'pale pink'
_exptl_crystal_density_diffrn 2.198
_exptl_crystal_density_method 'not measured'
_exptl_crystal_description cubic
_exptl_crystal_F_000 325
_exptl_crystal_size_max 0.14
_exptl_crystal_size_mid 0.12
_exptl_crystal_size_min 0.10
_refine_diff_density_max 0.641
_refine_diff_density_min -0.425
_refine_diff_density_rms 0.286
_refine_ls_extinction_method none
_refine_ls_goodness_of_fit_ref 1.105
_refine_ls_hydrogen_treatment mixed
_refine_ls_matrix_type full
_refine_ls_number_parameters 185
_refine_ls_number_reflns 2334
_refine_ls_number_restraints 4
_refine_ls_restrained_S_all 1.114
_refine_ls_R_factor_all 0.0731
_refine_ls_R_factor_gt 0.0483
_refine_ls_shift/su_max 0.000
_refine_ls_shift/su_mean 0.000
_refine_ls_structure_factor_coef Fsqd
_refine_ls_weighting_details 'calc w=1/[\s^2^(Fo^2^)+(0.0350P)^2^+2.5056P] where P=(Fo^2^+2Fc^2^)/3'
_refine_ls_weighting_scheme calc
_refine_ls_wR_factor_gt 0.1057
_refine_ls_wR_factor_ref 0.1796
_reflns_number_gt 2094
_reflns_number_total 2434
_reflns_threshold_expression >2sigma(I)
_cod_data_source_file b814066a.txt
_cod_data_source_block complex4
_cod_depositor_comments
;
The following automatic conversions were performed:
'_symmetry_cell_setting' value 'Triclinic' changed to 'triclinic'
according to '/home/saulius/struct/CIF-dictionaries/cif_core.dic'
dictionary named 'cif_core.dic' version 2.4.1 from 2010-06-29.

Automatic conversion script
Id: cif_fix_enum 1527 2010-12-29 10:47:43Z saulius 
;
_cod_original_sg_symbol_H-M P-1
_cod_database_code 7000628

loop_
_symmetry_equiv_pos_as_xyz
'x, y, z'
'-x, -y, -z'

loop_
_atom_site_label
_atom_site_type_symbol
_atom_site_fract_x
_atom_site_fract_y
_atom_site_fract_z
_atom_site_U_iso_or_equiv
_atom_site_adp_type
_atom_site_occupancy
_atom_site_symmetry_multiplicity
_atom_site_calc_flag
_atom_site_refinement_flags
_atom_site_disorder_assembly
_atom_site_disorder_group
Mn1 Mn 0.06464(15) 0.06079(11) 0.33009(10) 0.0184(3) Uani 1 1 d . . .
Mn2 Mn -0.5000 0.5000 0.0000 0.0204(3) Uani 1 2 d S . .
O3 O -0.0499(7) 0.8366(5) 0.3997(5) 0.0212(9) Uani 1 1 d . . .
O4 O -0.2203(8) 0.6217(6) 0.1889(5) 0.0258(10) Uani 1 1 d . . .
OW1 O 0.0477(8) -0.1490(6) 0.1158(5) 0.0232(9) Uani 1 1 d D . .
O2 O -0.6050(7) 0.0303(6) 0.3575(5) 0.0229(9) Uani 1 1 d . . .
O6 O -0.8732(9) 0.1921(6) 0.1623(5) 0.0313(11) Uani 1 1 d . . .
OW2 O -0.4326(9) 0.2535(6) -0.0547(6) 0.0317(11) Uani 1 1 d D . .
O1 O -0.2886(7) 0.0229(5) 0.2820(5) 0.0222(9) Uani 1 1 d . . .
O5 O -0.7251(8) 0.4339(6) 0.1280(5) 0.0273(10) Uani 1 1 d . . .
C5 C -0.2112(9) 0.5674(7) 0.4077(6) 0.0163(11) Uani 1 1 d . . .
N1 N -0.1863(8) 0.6457(6) 0.5538(5) 0.0169(9) Uani 1 1 d . . .
C6 C -0.1558(9) 0.6847(7) 0.3251(6) 0.0165(11) Uani 1 1 d . . .
C8 C -0.7880(10) 0.3492(8) 0.2059(6) 0.0182(11) Uani 1 1 d . . .
C4 C -0.2823(9) 0.3907(8) 0.3376(7) 0.0194(11) Uani 1 1 d . . .
H4 H -0.2916 0.3393 0.2369 0.023 Uiso 1 1 calc R . .
C2 C -0.3220(10) 0.3728(8) 0.5712(7) 0.0207(12) Uani 1 1 d . . .
H2 H -0.3628 0.3102 0.6292 0.025 Uiso 1 1 calc R . .
C7 C -0.4173(10) 0.1007(7) 0.3492(7) 0.0200(12) Uani 1 1 d . . .
C3 C -0.3395(9) 0.2915(7) 0.4212(7) 0.0190(11) Uani 1 1 d . . .
C1 C -0.2417(9) 0.5508(8) 0.6332(7) 0.0195(11) Uani 1 1 d . . .
H1W2 H -0.315(6) 0.236(9) -0.071(7) 0.05(6) Uiso 1 1 d D . .
H2W2 H -0.517(11) 0.163(6) -0.110(8) 0.03(2) Uiso 1 1 d D . .
H1W1 H 0.002(16) -0.143(13) 0.038(6) 0.05(3) Uiso 1 1 d D . .
H2W1 H -0.027(10) -0.238(5) 0.116(8) 0.016(17) Uiso 1 1 d D . .

loop_
_atom_site_aniso_label
_atom_site_aniso_U_11
_atom_site_aniso_U_22
_atom_site_aniso_U_33
_atom_site_aniso_U_23
_atom_site_aniso_U_13
_atom_site_aniso_U_12
Mn1 0.0179(5) 0.0156(5) 0.0200(5) 0.0057(3) 0.0035(3) 0.0026(3)
Mn2 0.0241(7) 0.0179(6) 0.0171(6) 0.0064(5) 0.0047(5) 0.0010(5)
O3 0.026(2) 0.016(2) 0.018(2) 0.0061(16) 0.0012(16) -0.0013(17)
O4 0.037(3) 0.020(2) 0.016(2) 0.0068(17) 0.0022(18) 0.0001(19)
OW1 0.028(2) 0.019(2) 0.019(2) 0.0081(17) 0.0018(18) -0.0026(18)
O2 0.0111(19) 0.023(2) 0.033(2) 0.0078(19) 0.0048(17) 0.0014(16)
O6 0.047(3) 0.022(2) 0.020(2) 0.0057(19) 0.002(2) 0.004(2)
OW2 0.028(3) 0.018(2) 0.041(3) 0.000(2) 0.005(2) 0.007(2)
O1 0.019(2) 0.016(2) 0.026(2) 0.0008(17) 0.0039(17) 0.0036(17)
O5 0.034(3) 0.031(2) 0.021(2) 0.0157(19) 0.0169(19) 0.002(2)
C5 0.016(3) 0.017(3) 0.015(3) 0.005(2) 0.004(2) 0.002(2)
N1 0.018(2) 0.012(2) 0.019(2) 0.0045(18) 0.0032(18) 0.0018(18)
C6 0.020(3) 0.013(2) 0.019(3) 0.010(2) 0.003(2) 0.004(2)
C8 0.018(3) 0.018(3) 0.016(3) 0.004(2) 0.005(2) 0.004(2)
C4 0.015(3) 0.020(3) 0.017(3) 0.004(2) 0.002(2) -0.002(2)
C2 0.019(3) 0.021(3) 0.021(3) 0.005(2) 0.013(2) 0.002(2)
C7 0.021(3) 0.013(3) 0.021(3) 0.004(2) 0.000(2) 0.001(2)
C3 0.015(3) 0.015(3) 0.021(3) 0.003(2) 0.002(2) 0.000(2)
C1 0.014(3) 0.020(3) 0.022(3) 0.004(2) 0.001(2) 0.004(2)

loop_
_atom_type_symbol
_atom_type_description
_atom_type_scat_dispersion_real
_atom_type_scat_dispersion_imag
_atom_type_scat_source
C C 0.0033 0.0016 'International Tables Vol C Tables 4.2.6.8 and 6.1.1.4'
H H 0.0000 0.0000 'International Tables Vol C Tables 4.2.6.8 and 6.1.1.4'
N N 0.0061 0.0033 'International Tables Vol C Tables 4.2.6.8 and 6.1.1.4'
O O 0.0106 0.0060 'International Tables Vol C Tables 4.2.6.8 and 6.1.1.4'
Mn Mn 0.3368 0.7283 'International Tables Vol C Tables 4.2.6.8 and 6.1.1.4'

loop_
_geom_angle_atom_site_label_1
_geom_angle_atom_site_label_2
_geom_angle_atom_site_label_3
_geom_angle
_geom_angle_site_symmetry_1
_geom_angle_site_symmetry_3
_geom_angle_publ_flag
O2 Mn1 O1 166.12(17) 1_655 . ?
O2 Mn1 OW1 80.19(18) 1_655 . ?
O1 Mn1 OW1 89.81(17) . . ?
O2 Mn1 O3 89.21(17) 1_655 1_545 ?
O1 Mn1 O3 79.89(17) . 1_545 ?
OW1 Mn1 O3 82.47(17) . 1_545 ?
O2 Mn1 N1 91.43(18) 1_655 2_566 ?
O1 Mn1 N1 102.37(17) . 2_566 ?
OW1 Mn1 N1 140.96(18) . 2_566 ?
O3 Mn1 N1 135.87(17) 1_545 2_566 ?
O2 Mn1 O6 93.66(19) 1_655 1_655 ?
O1 Mn1 O6 92.71(19) . 1_655 ?
OW1 Mn1 O6 73.60(17) . 1_655 ?
O3 Mn1 O6 155.00(17) 1_545 1_655 ?
N1 Mn1 O6 68.94(18) 2_566 1_655 ?
O2 Mn1 O3 94.59(17) 1_655 2_566 ?
O1 Mn1 O3 89.53(16) . 2_566 ?
OW1 Mn1 O3 151.15(16) . 2_566 ?
O3 Mn1 O3 69.03(17) 1_545 2_566 ?
N1 Mn1 O3 66.94(16) 2_566 2_566 ?
O6 Mn1 O3 135.24(16) 1_655 2_566 ?
O5 Mn2 O5 180.0 2_465 . ?
O5 Mn2 OW2 90.0(2) 2_465 . ?
O5 Mn2 OW2 90.0(2) . . ?
O5 Mn2 OW2 90.0(2) 2_465 2_465 ?
O5 Mn2 OW2 90.0(2) . 2_465 ?
OW2 Mn2 OW2 180.000(1) . 2_465 ?
O5 Mn2 O4 94.33(19) 2_465 2_465 ?
O5 Mn2 O4 85.67(19) . 2_465 ?
OW2 Mn2 O4 87.97(19) . 2_465 ?
OW2 Mn2 O4 92.03(19) 2_465 2_465 ?
O5 Mn2 O4 85.67(19) 2_465 . ?
O5 Mn2 O4 94.33(19) . . ?
OW2 Mn2 O4 92.03(19) . . ?
OW2 Mn2 O4 87.97(19) 2_465 . ?
O4 Mn2 O4 180.00(19) 2_465 . ?
C6 O3 Mn1 130.3(4) . 1_565 ?
C6 O3 Mn1 115.7(4) . 2_566 ?
Mn1 O3 Mn1 110.97(17) 1_565 2_566 ?
C6 O4 Mn2 148.3(4) . . ?
Mn1 OW1 H1W1 121(7) . . ?
Mn1 OW1 H2W1 109(5) . . ?
H1W1 OW1 H2W1 105(9) . . ?
C7 O2 Mn1 139.7(4) . 1_455 ?
C8 O6 Mn1 120.0(4) . 1_455 ?
Mn2 OW2 H1W2 124(5) . . ?
Mn2 OW2 H2W2 124(6) . . ?
H1W2 OW2 H2W2 102(8) . . ?
C7 O1 Mn1 132.6(4) . . ?
C8 O5 Mn2 149.6(5) . . ?
N1 C5 C4 122.4(5) . . ?
N1 C5 C6 115.5(5) . . ?
C4 C5 C6 122.1(5) . . ?
C1 N1 C5 118.7(5) . . ?
C1 N1 Mn1 119.0(4) . 2_566 ?
C5 N1 Mn1 122.2(4) . 2_566 ?
O4 C6 O3 126.5(5) . . ?
O4 C6 C5 116.9(5) . . ?
O3 C6 C5 116.6(5) . . ?
O6 C8 O5 126.7(6) . . ?
O6 C8 C1 117.0(5) . 2_466 ?
O5 C8 C1 116.2(5) . 2_466 ?
C5 C4 C3 118.6(5) . . ?
C5 C4 H4 120.7 . . ?
C3 C4 H4 120.7 . . ?
C3 C2 C1 118.5(6) . . ?
C3 C2 H2 120.8 . . ?
C1 C2 H2 120.8 . . ?
O2 C7 O1 125.0(6) . . ?
O2 C7 C3 118.2(5) . . ?
O1 C7 C3 116.8(5) . . ?
C2 C3 C4 118.9(5) . . ?
C2 C3 C7 121.0(6) . . ?
C4 C3 C7 120.1(5) . . ?
N1 C1 C2 122.7(6) . . ?
N1 C1 C8 114.5(5) . 2_466 ?
C2 C1 C8 122.8(6) . 2_466 ?

loop_
_geom_bond_atom_site_label_1
_geom_bond_atom_site_label_2
_geom_bond_distance
_geom_bond_site_symmetry_2
_geom_bond_publ_flag
Mn1 O2 2.200(5) 1_655 ?
Mn1 O1 2.211(5) . ?
Mn1 OW1 2.234(5) . ?
Mn1 O3 2.264(4) 1_545 ?
Mn1 N1 2.304(5) 2_566 ?
Mn1 O6 2.322(5) 1_655 ?
Mn1 O3 2.525(5) 2_566 ?
Mn2 O5 2.119(4) 2_465 ?
Mn2 O5 2.119(4) . ?
Mn2 OW2 2.144(5) . ?
Mn2 OW2 2.144(5) 2_465 ?
Mn2 O4 2.257(5) 2_465 ?
Mn2 O4 2.257(5) . ?
O3 C6 1.260(7) . ?
O3 Mn1 2.264(4) 1_565 ?
O3 Mn1 2.525(5) 2_566 ?
O4 C6 1.258(7) . ?
OW1 H1W1 0.82(7) . ?
OW1 H2W1 0.81(5) . ?
O2 C7 1.255(7) . ?
O2 Mn1 2.200(5) 1_455 ?
O6 C8 1.247(8) . ?
O6 Mn1 2.322(5) 1_455 ?
OW2 H1W2 0.82(2) . ?
OW2 H2W2 0.82(6) . ?
O1 C7 1.264(8) . ?
O5 C8 1.266(7) . ?
C5 N1 1.344(7) . ?
C5 C4 1.386(8) . ?
C5 C6 1.509(8) . ?
N1 C1 1.332(8) . ?
N1 Mn1 2.304(5) 2_566 ?
C8 C1 1.497(8) 2_466 ?
C4 C3 1.397(9) . ?
C4 H4 0.9300 . ?
C2 C3 1.387(8) . ?
C2 C1 1.395(8) . ?
C2 H2 0.9300 . ?
C7 C3 1.494(8) . ?
C1 C8 1.497(8) 2_466 ?

loop_
_geom_torsion_atom_site_label_1
_geom_torsion_atom_site_label_2
_geom_torsion_atom_site_label_3
_geom_torsion_atom_site_label_4
_geom_torsion
_geom_torsion_site_symmetry_1
_geom_torsion_site_symmetry_2
_geom_torsion_site_symmetry_3
_geom_torsion_site_symmetry_4
_geom_torsion_publ_flag
O5 Mn2 O4 C6 162.5(8) 2_465 . . . ?
O5 Mn2 O4 C6 -17.5(8) . . . . ?
OW2 Mn2 O4 C6 -107.7(8) . . . . ?
OW2 Mn2 O4 C6 72.3(8) 2_465 . . . ?
O2 Mn1 O1 C7 140.3(7) 1_655 . . . ?
OW1 Mn1 O1 C7 -176.0(6) . . . . ?
O3 Mn1 O1 C7 101.6(6) 1_545 . . . ?
N1 Mn1 O1 C7 -33.4(6) 2_566 . . . ?
O6 Mn1 O1 C7 -102.5(6) 1_655 . . . ?
O3 Mn1 O1 C7 32.8(6) 2_566 . . . ?
OW2 Mn2 O5 C8 28.1(9) . . . . ?
OW2 Mn2 O5 C8 -151.9(9) 2_465 . . . ?
O4 Mn2 O5 C8 116.0(9) 2_465 . . . ?
O4 Mn2 O5 C8 -64.0(9) . . . . ?
C4 C5 N1 C1 -3.3(9) . . . . ?
C6 C5 N1 C1 176.9(5) . . . . ?
C4 C5 N1 Mn1 179.3(4) . . . 2_566 ?
C6 C5 N1 Mn1 -0.5(7) . . . 2_566 ?
Mn2 O4 C6 O3 -117.6(8) . . . . ?
Mn2 O4 C6 C5 62.2(10) . . . . ?
Mn1 O3 C6 O4 1.4(10) 1_565 . . . ?
Mn1 O3 C6 O4 159.4(5) 2_566 . . . ?
Mn1 O3 C6 C5 -178.4(4) 1_565 . . . ?
Mn1 O3 C6 C5 -20.3(6) 2_566 . . . ?
N1 C5 C6 O4 -165.0(5) . . . . ?
C4 C5 C6 O4 15.2(9) . . . . ?
N1 C5 C6 O3 14.8(8) . . . . ?
C4 C5 C6 O3 -165.0(6) . . . . ?
Mn1 O6 C8 O5 172.3(5) 1_455 . . . ?
Mn1 O6 C8 C1 -8.3(8) 1_455 . . 2_466 ?
Mn2 O5 C8 O6 -72.9(11) . . . . ?
Mn2 O5 C8 C1 107.7(8) . . . 2_466 ?
N1 C5 C4 C3 3.1(9) . . . . ?
C6 C5 C4 C3 -177.2(5) . . . . ?
Mn1 O2 C7 O1 -132.2(6) 1_455 . . . ?
Mn1 O2 C7 C3 46.6(9) 1_455 . . . ?
Mn1 O1 C7 O2 -142.6(5) . . . . ?
Mn1 O1 C7 C3 38.6(8) . . . . ?
C1 C2 C3 C4 -1.8(9) . . . . ?
C1 C2 C3 C7 178.0(6) . . . . ?
C5 C4 C3 C2 -0.4(9) . . . . ?
C5 C4 C3 C7 179.8(5) . . . . ?
O2 C7 C3 C2 61.8(8) . . . . ?
O1 C7 C3 C2 -119.4(7) . . . . ?
O2 C7 C3 C4 -118.4(7) . . . . ?
O1 C7 C3 C4 60.4(8) . . . . ?
C5 N1 C1 C2 0.9(9) . . . . ?
Mn1 N1 C1 C2 178.4(4) 2_566 . . . ?
C5 N1 C1 C8 -178.8(5) . . . 2_466 ?
Mn1 N1 C1 C8 -1.3(7) 2_566 . . 2_466 ?
C3 C2 C1 N1 1.7(9) . . . . ?
C3 C2 C1 C8 -178.7(5) . . . 2_466 ?
